data_2103570
loop_
_publ_author_name
'Matsumoto, Shinya'
'Mizuguchi, Jin'

_publ_section_title
;
 Structures of tetrathiabenzoquinone derivatives and the
 order--disorder phase transition
;
_journal_issue 1
_journal_name_full 'Acta Crystallographica Section B'
_journal_page_first 82
_journal_page_last 87
_journal_paper_doi 10.1107/S0108768100014087
_journal_volume 57
_journal_year 2001
_chemical_formula_moiety 'C10 H8 O2 S4 '
_chemical_formula_sum 'C10 H8 O2 S4'
_chemical_formula_weight 288.41
_chemical_name_systematic
;
2,3,7,8-tetrahydro-benzo[1,2-b:4,5-b']bis[1,4]dithiin-5,10-dione
;
_space_group_IT_number 72
_symmetry_cell_setting orthorhombic
_symmetry_space_group_name_Hall '-I 2 2c'
_symmetry_space_group_name_H-M 'I b a m'
_audit_creation_method 'from TEXRAY.INF file'
_cell_angle_alpha 90
_cell_angle_beta 90
_cell_angle_gamma 90
_cell_formula_units_Z 4
_cell_length_a 9.441(2)
_cell_length_b 16.583(2)
_cell_length_c 7.184(3)
_cell_measurement_reflns_used 22
_cell_measurement_temperature 296.2
_cell_measurement_theta_max 14.8
_cell_measurement_theta_min 12.5
_cell_volume 1124.7(5)
_computing_cell_refinement 'Rigaku/AFC Diffractometer Control'
_computing_data_collection 'Rigaku/AFC Diffractometer Control'
_computing_data_reduction teXsan
_computing_molecular_graphics 'ORTEPII(Johnson, 1976)'
_computing_publication_material teXsan
_computing_structure_refinement teXsan
_computing_structure_solution 'SIR92(Altomare et al, 1994)'
_diffrn_ambient_temperature 296.2
_diffrn_measurement_device_type 'Rigaku AFC7R'
_diffrn_measurement_method \w-2\q
_diffrn_radiation_monochromator graphite
_diffrn_radiation_source 'Rigaku rotating anode'
_diffrn_radiation_type 'Mo K\a'
_diffrn_radiation_wavelength .7107
_diffrn_reflns_av_R_equivalents .000
_diffrn_reflns_av_sigmaI/netI .062
_diffrn_reflns_limit_h_max 12
_diffrn_reflns_limit_h_min 0
_diffrn_reflns_limit_k_max 21
_diffrn_reflns_limit_k_min 0
_diffrn_reflns_limit_l_max 9
_diffrn_reflns_limit_l_min 0
_diffrn_reflns_number 703
_diffrn_reflns_reduction_process 'Lp corrections applied'
_diffrn_reflns_theta_max 27.49
_diffrn_reflns_theta_min 3.09
_diffrn_standards_decay_% .04
_diffrn_standards_interval_count 150
_diffrn_standards_number 3
_exptl_absorpt_coefficient_mu .822
_exptl_absorpt_correction_T_max 1.000
_exptl_absorpt_correction_T_min .959
_exptl_absorpt_correction_type psi-scan
_exptl_absorpt_process_details psi-scan
_exptl_crystal_colour 'dark red'
_exptl_crystal_density_diffrn 1.703
_exptl_crystal_density_method 'not measured'
_exptl_crystal_description prismatic
_exptl_crystal_F_000 592.00
_exptl_crystal_size_max .250
_exptl_crystal_size_mid .080
_exptl_crystal_size_min .050
_refine_diff_density_max .23
_refine_diff_density_min -.17
_refine_ls_extinction_coef .002(2)
_refine_ls_extinction_method
;
Zachariasen(1967) type 2 Gaussian isotropic
;
_refine_ls_goodness_of_fit_all 1.000
_refine_ls_goodness_of_fit_ref 1.000
_refine_ls_hydrogen_treatment noref
_refine_ls_matrix_type full
_refine_ls_number_constraints 0
_refine_ls_number_parameters 56
_refine_ls_number_reflns 522
_refine_ls_number_restraints 0
_refine_ls_R_factor_all .0293
_refine_ls_R_factor_gt .0293
_refine_ls_shift/su_max .0050
_refine_ls_shift/su_mean .0000
_refine_ls_structure_factor_coef F
_refine_ls_weighting_details
;
w = 1/[\s^2^(Fo) + 0.00164|Fo|^2^]
;
_refine_ls_weighting_scheme calc
_refine_ls_wR_factor_all .0501
_refine_ls_wR_factor_ref .0501
_reflns_number_gt 522
_reflns_number_total 703
_reflns_threshold_expression I>2.0sigma(I)
_cod_data_source_file oa0031.cif
_cod_data_source_block 1phaseI
_cod_original_cell_volume 1124.8(5)
_cod_original_sg_symbol_H-M 'I b a m      '
_cod_original_formula_sum 'C10 H8 O2 S4 '
_cod_database_code 2103570
_cod_database_fobs_code 2103570

loop_
_symmetry_equiv_pos_as_xyz
x,y,z
-x,-y,z
-x,y,1/2-z
x,-y,1/2-z
-x,-y,-z
x,y,-z
x,-y,1/2+z
-x,y,1/2+z
1/2+x,1/2+y,1/2+z
1/2-x,1/2-y,1/2+z
1/2-x,1/2+y,-z
1/2+x,1/2-y,-z
1/2-x,1/2-y,1/2-z
1/2+x,1/2+y,1/2-z
1/2+x,1/2-y,z
1/2-x,1/2+y,z

loop_
_atom_site_label
_atom_site_fract_x
_atom_site_fract_y
_atom_site_fract_z
_atom_site_U_iso_or_equiv
_atom_site_adp_type
_atom_site_calc_flag
_atom_site_refinement_flags
_atom_site_occupancy
_atom_site_type_symbol
S(1) .16733(8) .02006(4) .0000 .0691(3) Uani d S 1.00 S
S(2) .39990(9) .18324(4) .0000 .0635(3) Uani d S 1.00 S
O(1) .3206(2) -.12240(10) .0000 .0625(6) Uani d S 1.00 O
C(1) .4040(2) -.0660(2) .0000 .0415(6) Uani d S 1.00 C
C(2) .3504(3) .01790(10) .0000 .0413(6) Uani d S 1.00 C
C(3) .4420(3) .08080(10) .0000 .0419(6) Uani d S 1.00 C
C(4) .1299(5) .1247(3) .0611(7) .0650(10) Uani d P .50 C
C(5) .2141(4) .1801(2) -.0624(7) .0650(10) Uani d P .50 C
H(4a) .0316 .1351 .0449 .0788 Uiso calc P .50 H
H(4b) .1550 .1338 .1874 .0788 Uiso calc P .50 H
H(5a) .1762 .2330 -.0529 .0778 Uiso calc P .50 H
H(5b) .2062 .1619 -.1875 .0778 Uiso calc P .50 H

loop_
_atom_site_aniso_label
_atom_site_aniso_U_11
_atom_site_aniso_U_22
_atom_site_aniso_U_33
_atom_site_aniso_U_12
_atom_site_aniso_U_13
_atom_site_aniso_U_23
S(1) .0265(4) .0441(5) .1366(9) -.0004(2) .0000 .0000
S(2) .0397(4) .0296(4) .1212(8) .0018(2) .0000 .0000
O(1) .0350(10) .0359(10) .116(2) -.0078(7) .0000 .0000
C(1) .0290(10) .0330(10) .062(2) -.0028(8) .0000 .0000
C(2) .0270(10) .0330(10) .0650(10) .0009(8) .0000 .0000
C(3) .0300(10) .0300(10) .066(2) -.0002(9) .0000 .0000
C(4) .036(2) .047(2) .113(5) .0070(10) .004(2) -.005(2)
C(5) .042(2) .042(2) .110(5) .012(2) -.002(2) .008(2)

loop_
_atom_type_symbol
_atom_type_description
_atom_type_scat_dispersion_real
_atom_type_scat_dispersion_imag
_atom_type_scat_source
C C .003 .002
;
International Tables for Crystallography
(1992, Vol. C, Tables 4.2.6.8 and 6.1.1.1)
;
H H .000 .000
;
International Tables for Crystallography
(1992, Vol. C, Tables 4.2.6.8 and 6.1.1.1)
;
S S .125 .123
;
International Tables for Crystallography
(1992, Vol. C, Tables 4.2.6.8 and 6.1.1.1)
;
O O .011 .006
;
International Tables for Crystallography
(1992, Vol. C, Tables 4.2.6.8 and 6.1.1.1)
;

loop_
_geom_angle_atom_site_label_1
_geom_angle_atom_site_label_2
_geom_angle_atom_site_label_3
_geom_angle_site_symmetry_1
_geom_angle_site_symmetry_2
_geom_angle_site_symmetry_3
_geom_angle
_geom_angle_publ_flag
C(2) S(1) C(4) 1_555 1_555 1_555 102.30(10) no
C(2) S(1) C(4) 1_555 1_555 6_555 102.30(10) no
C(4) S(1) C(4) 1_555 1_555 6_555 27.9(3) no
C(3) S(2) C(5) 1_555 1_555 1_555 101.10(10) no
C(3) S(2) C(5) 1_555 1_555 6_555 101.10(10) no
C(5) S(2) C(5) 1_555 1_555 6_555 28.6(3) no
O(1) C(1) C(2) 1_555 1_555 1_555 119.9(2) no
O(1) C(1) C(3) 1_555 1_555 2_655 120.5(2) no
C(2) C(1) C(3) 1_555 1_555 2_655 119.6(2) no
S(1) C(2) C(1) 1_555 1_555 1_555 111.2(2) no
S(1) C(2) C(3) 1_555 1_555 1_555 128.4(2) no
C(1) C(2) C(3) 1_555 1_555 1_555 120.4(2) no
S(2) C(3) C(1) 1_555 1_555 2_655 112.8(2) no
S(2) C(3) C(2) 1_555 1_555 1_555 127.2(2) no
C(1) C(3) C(2) 2_655 1_555 1_555 120.1(2) no
S(1) C(4) C(4) 1_555 1_555 6_555 76.1(2) no
S(1) C(4) C(5) 1_555 1_555 1_555 109.7(3) no
S(1) C(4) C(5) 1_555 1_555 6_555 126.5(3) no
S(1) C(4) H(4a) 1_555 1_555 1_555 109.4(3) no
S(1) C(4) H(4a) 1_555 1_555 6_555 97.6(3) no
S(1) C(4) H(4b) 1_555 1_555 1_555 109.5(3) no
C(4) C(4) C(5) 6_555 1_555 1_555 53.9(2) no
C(4) C(4) C(5) 6_555 1_555 6_555 90.4(3) no
C(4) C(4) H(4a) 6_555 1_555 1_555 83.0(3) no
C(4) C(4) H(4a) 6_555 1_555 6_555 51.1(2) no
C(4) C(4) H(4b) 6_555 1_555 1_555 162.8(3) no
C(5) C(4) C(5) 1_555 1_555 6_555 36.5(4) no
C(5) C(4) H(4a) 1_555 1_555 1_555 109.4(4) no
C(5) C(4) H(4a) 1_555 1_555 6_555 87.0(3) no
C(5) C(4) H(4b) 1_555 1_555 1_555 109.5(4) no
C(5) C(4) H(4a) 6_555 1_555 1_555 120.1(4) no
C(5) C(4) H(4a) 6_555 1_555 6_555 113.4(4) no
C(5) C(4) H(4b) 6_555 1_555 1_555 73.1(4) no
H(4a) C(4) H(4a) 1_555 1_555 6_555 31.9(2) no
H(4a) C(4) H(4b) 1_555 1_555 1_555 109.4(4) no
H(4a) C(4) H(4b) 6_555 1_555 1_555 140.2(4) no
S(2) C(5) C(4) 1_555 1_555 1_555 112.5(3) no
S(2) C(5) C(4) 1_555 1_555 6_555 130.8(3) no
S(2) C(5) C(5) 1_555 1_555 6_555 75.7(2) no
S(2) C(5) H(4b) 1_555 1_555 6_555 126.9(3) no
S(2) C(5) H(5a) 1_555 1_555 1_555 108.7(3) no
S(2) C(5) H(5a) 1_555 1_555 6_555 95.3(3) no
S(2) C(5) H(5b) 1_555 1_555 1_555 108.6(3) no
C(4) C(5) C(4) 1_555 1_555 6_555 35.7(4) no
C(4) C(5) C(5) 1_555 1_555 6_555 53.9(2) no
C(4) C(5) H(4b) 1_555 1_555 6_555 79.7(3) no
C(4) C(5) H(5a) 1_555 1_555 1_555 108.8(4) no
C(4) C(5) H(5a) 1_555 1_555 6_555 83.6(3) no
C(4) C(5) H(5b) 1_555 1_555 1_555 108.7(4) no
C(4) C(5) C(5) 6_555 1_555 6_555 89.6(3) no
C(4) C(5) H(4b) 6_555 1_555 6_555 44.0(3) no
C(4) C(5) H(5a) 6_555 1_555 1_555 116.9(4) no
C(4) C(5) H(5a) 6_555 1_555 6_555 109.7(4) no
C(4) C(5) H(5b) 6_555 1_555 1_555 73.4(4) no
C(5) C(5) H(4b) 6_555 1_555 6_555 133.4(2) no
C(5) C(5) H(5a) 6_555 1_555 1_555 85.9(3) no
C(5) C(5) H(5a) 6_555 1_555 6_555 48.9(2) no
C(5) C(5) H(5b) 6_555 1_555 1_555 160.9(2) no
H(4b) C(5) H(5a) 6_555 1_555 1_555 115.6(4) no
H(4b) C(5) H(5a) 6_555 1_555 6_555 137.8(3) no
H(4b) C(5) H(5b) 6_555 1_555 1_555 29.60(10) no
H(5a) C(5) H(5a) 1_555 1_555 6_555 37.0(2) no
H(5a) C(5) H(5b) 1_555 1_555 1_555 109.4(4) no
H(5a) C(5) H(5b) 6_555 1_555 1_555 145.2(4) no

loop_
_geom_bond_atom_site_label_1
_geom_bond_atom_site_label_2
_geom_bond_site_symmetry_1
_geom_bond_site_symmetry_2
_geom_bond_distance
_geom_bond_publ_flag
S(1) C(2) 1_555 1_555 1.729(3) no
S(1) C(4) 1_555 1_555 1.824(4) no
S(1) C(4) 1_555 6_555 1.824(4) no
S(2) C(3) 1_555 1_555 1.744(2) no
S(2) C(5) 1_555 1_555 1.811(4) no
S(2) C(5) 1_555 6_555 1.811(4) no
O(1) C(1) 1_555 1_555 1.222(3) no
C(1) C(2) 1_555 1_555 1.481(3) no
C(1) C(3) 1_555 2_655 1.475(3) no
C(2) C(3) 1_555 1_555 1.356(3) no
C(4) C(4) 1_555 6_555 .880(10) no
C(4) C(5) 1_555 1_555 1.505(6) no
C(4) C(5) 1_555 6_555 1.216(6) no
C(4) H(4a) 1_555 1_555 .951 no
C(4) H(4a) 1_555 6_555 1.213 no
C(4) H(4b) 1_555 1_555 .950 no
C(5) C(5) 1_555 6_555 .896(10) no
C(5) H(4b) 1_555 6_555 1.307 no
C(5) H(5a) 1_555 1_555 .950 no
C(5) H(5a) 1_555 6_555 1.258 no
C(5) H(5b) 1_555 1_555 .951 no

loop_
_geom_contact_atom_site_label_1
_geom_contact_atom_site_label_2
_geom_contact_distance
_geom_contact_site_symmetry_1
_geom_contact_site_symmetry_2
_geom_contact_publ_flag
S(1) S(1) 3.229(2) 1_555 2_555 yes
S(1) S(1) 3.6531(2) 1_555 4_555 yes
O(1) C(4) 3.631(5) 1_555 7_554 yes
O(1) C(5) 3.321(4) 1_555 11_545 ?
O(1) C(5) 3.321(4) 1_555 16_545 yes
O(1) C(5) 3.437(5) 1_555 4_554 ?
O(1) C(5) 3.437(5) 1_555 7_555 yes
O(1) H(5a) 2.43 1_555 16_545 yes
C(1) C(3) 3.6182(4) 1_555 4_555 yes
C(2) C(2) 3.6407(7) 1_555 4_555 yes

loop_
_geom_torsion_atom_site_label_1
_geom_torsion_atom_site_label_2
_geom_torsion_atom_site_label_3
_geom_torsion_atom_site_label_4
_geom_torsion_site_symmetry_1
_geom_torsion_site_symmetry_2
_geom_torsion_site_symmetry_3
_geom_torsion_site_symmetry_4
_geom_torsion
S(1) C(2) C(1) O(1) 1_555 1_555 1_555 1_555 .0
S(1) C(2) C(1) C(3) 1_555 1_555 1_555 2_655 180.0
S(1) C(2) C(3) S(2) 1_555 1_555 1_555 1_555 .0
S(1) C(2) C(3) C(1) 1_555 1_555 1_555 2_655 180.0
S(1) C(4) C(4) C(5) 1_555 1_555 6_555 1_555 -127.6(3)
S(1) C(4) C(4) C(5) 1_555 1_555 6_555 6_555 -127.6(3)
S(1) C(4) C(5) S(2) 1_555 1_555 1_555 1_555 -74.7(3)
S(1) C(4) C(5) C(4) 1_555 1_555 1_555 6_555 54.7(3)
S(1) C(4) C(5) C(5) 1_555 1_555 1_555 6_555 -125.3(3)
S(1) C(4) C(5) S(2) 1_555 1_555 6_555 1_555 2.4(8)
S(1) C(4) C(5) C(4) 1_555 1_555 6_555 6_555 72.9(4)
S(1) C(4) C(5) C(5) 1_555 1_555 6_555 1_555 72.9(4)
S(1) C(4) C(4) C(5) 1_555 6_555 1_555 1_555 127.6(3)
S(1) C(4) C(4) C(5) 1_555 6_555 1_555 6_555 127.6(3)
S(1) C(4) C(5) S(2) 1_555 6_555 1_555 1_555 -2.4(8)
S(1) C(4) C(5) C(4) 1_555 6_555 1_555 1_555 -72.9(4)
S(1) C(4) C(5) C(5) 1_555 6_555 1_555 6_555 -72.9(4)
S(1) C(4) C(5) S(2) 1_555 6_555 6_555 1_555 74.7(3)
S(1) C(4) C(5) C(4) 1_555 6_555 6_555 1_555 -54.7(3)
S(1) C(4) C(5) C(5) 1_555 6_555 6_555 1_555 125.3(3)
S(2) C(3) C(1) O(1) 1_555 1_555 2_655 2_655 .0
S(2) C(3) C(1) C(2) 1_555 1_555 2_655 2_655 180.0
S(2) C(3) C(2) C(1) 1_555 1_555 1_555 1_555 180.0
S(2) C(5) C(4) C(4) 1_555 1_555 1_555 6_555 -129.4(3)
S(2) C(5) C(4) C(5) 1_555 1_555 1_555 6_555 50.6(3)
S(2) C(5) C(4) C(4) 1_555 1_555 6_555 1_555 70.5(5)
S(2) C(5) C(4) C(5) 1_555 1_555 6_555 6_555 70.5(5)
S(2) C(5) C(5) C(4) 1_555 1_555 6_555 1_555 -132.5(3)
S(2) C(5) C(5) C(4) 1_555 1_555 6_555 6_555 -132.5(3)
S(2) C(5) C(4) C(4) 1_555 6_555 1_555 6_555 -70.5(5)
S(2) C(5) C(4) C(5) 1_555 6_555 1_555 1_555 -70.5(5)
S(2) C(5) C(4) C(4) 1_555 6_555 6_555 1_555 129.4(3)
S(2) C(5) C(4) C(5) 1_555 6_555 6_555 1_555 -50.6(3)
S(2) C(5) C(5) C(4) 1_555 6_555 1_555 1_555 132.5(3)
S(2) C(5) C(5) C(4) 1_555 6_555 1_555 6_555 132.5(3)
O(1) C(1) C(2) C(3) 1_555 1_555 1_555 1_555 180.0
O(1) C(1) C(3) C(2) 1_555 1_555 2_655 2_655 180.0
C(1) C(2) S(1) C(4) 1_555 1_555 1_555 1_555 165.7(2)
C(1) C(2) S(1) C(4) 1_555 1_555 1_555 6_555 -165.7(2)
C(1) C(3) S(2) C(5) 1_555 2_655 2_655 2_655 165.4(2)
C(1) C(3) S(2) C(5) 1_555 2_655 2_655 5_655 -165.4(2)
C(2) S(1) C(4) C(4) 1_555 1_555 1_555 6_555 93.11(5)
C(2) S(1) C(4) C(5) 1_555 1_555 1_555 1_555 50.3(3)
C(2) S(1) C(4) C(5) 1_555 1_555 1_555 6_555 13.1(5)
C(2) S(1) C(4) C(4) 1_555 1_555 6_555 1_555 -93.11(5)
C(2) S(1) C(4) C(5) 1_555 1_555 6_555 1_555 -13.1(5)
C(2) S(1) C(4) C(5) 1_555 1_555 6_555 6_555 -50.3(3)
C(2) C(3) S(2) C(5) 1_555 1_555 1_555 1_555 -14.6(2)
C(2) C(3) S(2) C(5) 1_555 1_555 1_555 6_555 14.6(2)
C(3) S(2) C(5) C(4) 1_555 1_555 1_555 1_555 52.7(3)
C(3) S(2) C(5) C(4) 1_555 1_555 1_555 6_555 16.2(6)
C(3) S(2) C(5) C(5) 1_555 1_555 1_555 6_555 92.88(5)
C(3) S(2) C(5) C(4) 1_555 1_555 6_555 1_555 -16.2(6)
C(3) S(2) C(5) C(4) 1_555 1_555 6_555 6_555 -52.7(3)
C(3) S(2) C(5) C(5) 1_555 1_555 6_555 1_555 -92.88(5)
C(3) C(2) S(1) C(4) 1_555 1_555 1_555 1_555 -14.3(2)
C(3) C(2) S(1) C(4) 1_555 1_555 1_555 6_555 14.3(2)
C(4) S(1) C(4) C(5) 1_555 1_555 6_555 1_555 80.0(5)
C(4) S(1) C(4) C(5) 1_555 1_555 6_555 6_555 42.8(3)
C(4) C(4) C(5) C(5) 1_555 6_555 1_555 6_555 .0
C(4) C(4) C(5) C(5) 1_555 6_555 6_555 1_555 180.0
C(4) C(5) S(2) C(5) 1_555 1_555 1_555 6_555 -40.1(3)
C(4) C(5) C(4) C(5) 1_555 1_555 6_555 6_555 .0
C(4) C(5) C(5) C(4) 1_555 1_555 6_555 6_555 .0
C(4) C(5) S(2) C(5) 1_555 6_555 1_555 1_555 76.7(6)
C(4) C(5) C(4) C(5) 1_555 6_555 6_555 1_555 180.0
C(4) C(5) C(5) C(4) 1_555 6_555 1_555 6_555 .0
C(5) C(4) C(4) C(5) 1_555 1_555 6_555 6_555 .0
C(5) C(4) C(5) C(4) 1_555 1_555 6_555 6_555 .0
C(5) C(4) C(4) C(5) 1_555 6_555 1_555 6_555 .0
C(5) C(4) C(5) C(4) 1_555 6_555 6_555 1_555 -180.0
